data_7107296
loop_
_publ_author_name
'Wendy L. Queen'
'J. Palmer West'
'Shiou-Jyh Hwu'
'Thanh Thao Tran'
'P. Shiv Halasyamani'
'Don VanDerveer'

_publ_section_title
;
 Symmetry preservation in a new noncentrosymmetric lattice comprised of
 acentric POM clusters residing in bowls of Cs+ -based half SOD B-cage
;
_journal_name_full Chem.Commun.
_journal_page_first 1665
_journal_paper_doi 10.1039/c1cc16264k
_journal_volume 48
_journal_year 2012
_chemical_formula_sum 'As8 Cs5 I O43.5 V14'
_chemical_formula_weight 2799.97
_chemical_name_systematic
;
?
;
_space_group_IT_number 15
_symmetry_cell_setting monoclinic
_symmetry_space_group_name_Hall '-C 2yc'
_symmetry_space_group_name_H-M 'C 1 2/c 1'
_atom_sites_solution_hydrogens none
_atom_sites_solution_primary direct
_atom_sites_solution_secondary difmap
_audit_creation_method SHELXL-97
_cell_angle_alpha 90.00
_cell_angle_beta 98.71(3)
_cell_angle_gamma 90.00
_cell_formula_units_Z 4
_cell_length_a 13.483(3)
_cell_length_b 19.296(4)
_cell_length_c 22.542(5)
_cell_measurement_temperature 293(2)
_cell_volume 5797(2)
_computing_cell_refinement 'CrystalClear (Rigaku/MSC, 1999)'
_computing_data_collection 'CrystalClear (Rigaku/MSC, 1999)'
_computing_data_reduction 'CrystalClear (Rigaku/MSC, 1999)'
_computing_molecular_graphics 'SHELXL-97 (Sheldrick, 1997)'
_computing_publication_material 'SHELXL-97 (Sheldrick, 1997)'
_computing_structure_refinement 'SHELXL-97 (Sheldrick, 1997)'
_computing_structure_solution 'SHELXS-97 (Sheldrick, 1990)'
_diffrn_ambient_temperature 293(2)
_diffrn_detector_area_resol_mean 14.6199
_diffrn_measured_fraction_theta_full 0.998
_diffrn_measured_fraction_theta_max 0.998
_diffrn_measurement_details
;
scan:
Number of images: 260
Slice: -40.0000 - 90.0000
Image width: 0.5000
Exp time: 60.0000
Rotation axis: Omega
Omega: 0.0000
Chi: 45.0000
Phi: 0.0000
XTD: 27.7437
2theta: 0.7035
scan:
Number of images: 220
Slice: -30.0000 - 80.0000
Image width: 0.5000
Exp time: 60.0000
Rotation axis: Omega
Omega: 0.0000
Chi: 45.0000
Phi: 90.0000
XTD: 27.7437
2theta: 0.7035

;
_diffrn_measurement_device_type 'Rigaku AFC8S'
_diffrn_measurement_method '\w scans'
_diffrn_radiation_monochromator graphite
_diffrn_radiation_source 'fine-focus sealed tube'
_diffrn_radiation_type MoK\a
_diffrn_radiation_wavelength 0.71073
_diffrn_reflns_av_R_equivalents 0.1731
_diffrn_reflns_av_sigmaI/netI 0.1089
_diffrn_reflns_limit_h_max 16
_diffrn_reflns_limit_h_min -16
_diffrn_reflns_limit_k_max 22
_diffrn_reflns_limit_k_min -22
_diffrn_reflns_limit_l_max 26
_diffrn_reflns_limit_l_min -26
_diffrn_reflns_number 23751
_diffrn_reflns_theta_full 25.05
_diffrn_reflns_theta_max 25.05
_diffrn_reflns_theta_min 2.17
_diffrn_standards_decay_% 0
_diffrn_standards_interval_count 0
_diffrn_standards_interval_time 0
_diffrn_standards_number 0
_exptl_absorpt_coefficient_mu 10.392
_exptl_absorpt_correction_T_max 0.8191
_exptl_absorpt_correction_T_min 0.4903
_exptl_absorpt_correction_type multi-scan
_exptl_absorpt_process_details 'REQAB, CrystalClear'
_exptl_crystal_colour brown
_exptl_crystal_density_diffrn 3.208
_exptl_crystal_density_method 'not measured'
_exptl_crystal_description column
_exptl_crystal_F_000 5048
_exptl_crystal_size_max 0.08
_exptl_crystal_size_mid 0.02
_exptl_crystal_size_min 0.02
_refine_diff_density_max 6.190
_refine_diff_density_min -2.231
_refine_diff_density_rms 0.529
_refine_ls_extinction_coef none
_refine_ls_extinction_method none
_refine_ls_goodness_of_fit_ref 1.655
_refine_ls_hydrogen_treatment none
_refine_ls_matrix_type full
_refine_ls_number_parameters 346
_refine_ls_number_reflns 5114
_refine_ls_number_restraints 0
_refine_ls_restrained_S_all 1.655
_refine_ls_R_factor_all 0.1845
_refine_ls_R_factor_gt 0.1360
_refine_ls_shift/su_max 0.000
_refine_ls_shift/su_mean 0.000
_refine_ls_structure_factor_coef Fsqd
_refine_ls_weighting_details 'calc w=1/[\s^2^(Fo^2^)+(0.1000P)^2^+0.0000P] where P=(Fo^2^+2Fc^2^)/3'
_refine_ls_weighting_scheme calc
_refine_ls_wR_factor_gt 0.3133
_refine_ls_wR_factor_ref 0.3582
_reflns_number_gt 3152
_reflns_number_total 5114
_reflns_threshold_expression >2sigma(I)
_cod_data_source_file c1cc16264k.txt
_cod_data_source_block Cs5V14As8O42I*nH2O
_cod_depositor_comments
;
The following automatic conversions were performed:

'_exptl_absorpt_correction_type' value 'multi scan' changed to
'multi-scan' according to the built-in table from CIF Core dictionary
named 'cif_core.dic' version 2.4.1 from 2010-06-29.

Automatic conversion script
Id: cif_fix_values 1715 2011-07-08 13:25:40Z adriana 
;
_cod_original_sg_symbol_H-M C2/c
_cod_original_formula_sum 'As8 Cs5 I O43.50 V14'
_cod_database_code 7107296

loop_
_symmetry_equiv_pos_as_xyz
'x, y, z'
'-x, y, -z+1/2'
'x+1/2, y+1/2, z'
'-x+1/2, y+1/2, -z+1/2'
'-x, -y, -z'
'x, -y, z-1/2'
'-x+1/2, -y+1/2, -z'
'x+1/2, -y+1/2, z-1/2'

loop_
_atom_site_label
_atom_site_type_symbol
_atom_site_fract_x
_atom_site_fract_y
_atom_site_fract_z
_atom_site_U_iso_or_equiv
_atom_site_adp_type
_atom_site_occupancy
_atom_site_symmetry_multiplicity
_atom_site_calc_flag
_atom_site_refinement_flags
As1 As 0.2198(2) -0.04127(13) 0.34764(11) 0.0474(7) Uani 1 1 d .
As2 As 0.0092(2) -0.04228(15) 0.40199(11) 0.0517(7) Uani 1 1 d .
As3 As 0.2566(2) 0.28364(14) 0.26858(14) 0.0574(8) Uani 1 1 d .
As4 As 0.1336(3) 0.28369(16) 0.13287(14) 0.0626(9) Uani 1 1 d .
V1 V 0.1833(3) -0.0064(2) 0.20264(17) 0.0436(10) Uani 1 1 d .
V2 V 0.2807(3) 0.1211(2) 0.31905(18) 0.0415(9) Uani 1 1 d .
V3 V -0.0727(4) 0.1208(2) 0.41014(16) 0.0503(11) Uani 1 1 d .
V4 V 0.1070(4) 0.2491(2) 0.3678(2) 0.0522(11) Uani 1 1 d .
V5 V 0.1498(4) 0.1112(2) 0.41472(17) 0.0473(10) Uani 1 1 d .
V6 V 0.0000 0.3121(3) 0.2500 0.0574(17) Uani 1 2 d S
V7 V 0.2547(4) 0.1308(2) 0.18422(18) 0.0489(11) Uani 1 1 d .
V8 V 0.0000 -0.0704(3) 0.2500 0.0416(13) Uani 1 2 d S
O1 O 0.1390(12) -0.0422(8) 0.2775(6) 0.038(3) Uani 1 1 d .
O2 O 0.1342(15) -0.0692(9) 0.3931(7) 0.050(4) Uani 1 1 d .
O3 O 0.2160(13) 0.0490(8) 0.3623(7) 0.045(4) Uani 1 1 d .
O4 O -0.0470(13) -0.0426(8) 0.3244(6) 0.042(4) Uani 1 1 d .
O5 O 0.0317(14) 0.0485(10) 0.4122(7) 0.051(4) Uani 1 1 d .
O6 O 0.1360(12) 0.2835(9) 0.2894(8) 0.047(4) Uani 1 1 d .
O7 O 0.2147(12) 0.1791(8) 0.3691(7) 0.043(4) Uani 1 1 d .
O8 O 0.2650(17) 0.1933(8) 0.2534(9) 0.061(5) Uani 1 1 d .
O9 O 0.2284(16) 0.3107(9) 0.1914(8) 0.058(5) Uani 1 1 d .
O10 O 0.1657(15) 0.0621(9) 0.1396(7) 0.050(4) Uani 1 1 d .
O11 O 0.2686(12) 0.0645(7) 0.2484(6) 0.036(3) Uani 1 1 d .
O12 O 0.0438(14) 0.1784(9) 0.4123(7) 0.050(4) Uani 1 1 d .
O13 O 0.2610(15) -0.0595(10) 0.1821(9) 0.063(6) Uani 1 1 d .
O14 O 0.1578(16) 0.1932(9) 0.1345(7) 0.057(5) Uani 1 1 d .
O15 O 0.0252(14) 0.2843(8) 0.1696(8) 0.051(4) Uani 1 1 d .
O16 O 0.3987(15) 0.1210(10) 0.3467(9) 0.058(5) Uani 1 1 d .
O17 O 0.3625(14) 0.1305(11) 0.1570(8) 0.058(5) Uani 1 1 d .
O18 O -0.1066(19) 0.1182(12) 0.4750(8) 0.076(7) Uani 1 1 d .
O19 O 0.1492(17) 0.3042(12) 0.4172(9) 0.073(6) Uani 1 1 d .
O20 O 0.0000 -0.1534(11) 0.2500 0.067(9) Uani 1 2 d S
O21 O 0.2098(15) 0.1105(12) 0.4814(8) 0.064(5) Uani 1 1 d .
O22 O 0.0000 0.3890(12) 0.2500 0.079(10) Uani 1 2 d S
Cs2 Cs 0.61156(18) 0.25707(15) 0.04444(9) 0.0838(8) Uani 1 1 d .
I I 0.0000 0.12096(12) 0.2500 0.0495(6) Uani 1 2 d S
Cs1 Cs 0.5000 0.04175(14) 0.2500 0.0784(9) Uani 1 2 d S
O23 O -0.032(2) 0.2400(13) 0.6384(15) 0.070(8) Uani 0.75 1 d P
Cs3 Cs 0.3397(9) -0.0282(5) 0.0723(4) 0.150(4) Uani 0.50 1 d P
Cs4 Cs 0.2935(8) 0.0236(11) 0.0429(6) 0.153(6) Uani 0.40 1 d P
Cs5 Cs 0.322(3) 0.086(3) 0.024(2) 0.130(13) Uani 0.10 1 d P

loop_
_atom_site_aniso_label
_atom_site_aniso_U_11
_atom_site_aniso_U_22
_atom_site_aniso_U_33
_atom_site_aniso_U_23
_atom_site_aniso_U_13
_atom_site_aniso_U_12
As1 0.0571(17) 0.0348(13) 0.0510(13) 0.0022(10) 0.0101(12) 0.0070(11)
As2 0.0637(19) 0.0486(15) 0.0446(13) 0.0141(11) 0.0138(12) 0.0057(13)
As3 0.0631(19) 0.0342(13) 0.0730(17) -0.0005(12) 0.0046(15) -0.0112(12)
As4 0.068(2) 0.0506(16) 0.0682(17) 0.0217(14) 0.0061(15) -0.0156(14)
V1 0.055(3) 0.033(2) 0.044(2) -0.0054(16) 0.0141(19) 0.0024(18)
V2 0.042(2) 0.036(2) 0.046(2) -0.0051(16) 0.0073(18) -0.0027(17)
V3 0.066(3) 0.056(3) 0.0304(18) -0.0045(17) 0.0119(19) 0.015(2)
V4 0.058(3) 0.038(2) 0.057(2) -0.0140(19) -0.001(2) 0.0050(19)
V5 0.057(3) 0.048(2) 0.0357(19) -0.0084(16) 0.0021(18) 0.005(2)
V6 0.061(4) 0.024(3) 0.084(4) 0.000 -0.002(4) 0.000
V7 0.053(3) 0.050(2) 0.046(2) -0.0029(18) 0.0136(19) -0.014(2)
V8 0.057(4) 0.023(3) 0.047(3) 0.000 0.014(3) 0.000
O1 0.042(9) 0.035(8) 0.034(7) -0.002(6) -0.007(6) -0.004(7)
O2 0.064(12) 0.052(10) 0.038(8) 0.015(7) 0.015(8) 0.005(9)
O3 0.054(11) 0.034(8) 0.045(8) -0.003(7) 0.001(8) 0.001(7)
O4 0.057(11) 0.032(8) 0.037(7) 0.009(6) 0.009(7) 0.004(7)
O5 0.050(10) 0.065(11) 0.038(8) -0.008(8) 0.008(7) 0.011(9)
O6 0.031(9) 0.041(9) 0.066(10) -0.006(8) -0.002(8) 0.008(7)
O7 0.040(9) 0.044(9) 0.040(8) -0.009(7) -0.006(7) -0.007(7)
O8 0.096(16) 0.017(7) 0.078(12) 0.002(8) 0.036(11) -0.008(8)
O9 0.080(14) 0.047(10) 0.047(9) 0.009(8) 0.008(9) -0.028(9)
O10 0.073(13) 0.040(9) 0.044(8) -0.001(7) 0.030(9) -0.003(8)
O11 0.042(9) 0.031(7) 0.037(7) -0.003(6) 0.011(7) 0.009(6)
O12 0.064(12) 0.050(10) 0.038(8) -0.009(7) 0.018(8) 0.017(9)
O13 0.055(12) 0.067(12) 0.072(11) -0.030(10) 0.022(9) 0.039(10)
O14 0.079(14) 0.038(9) 0.048(9) 0.017(7) -0.007(9) -0.012(9)
O15 0.054(11) 0.032(8) 0.066(10) -0.007(8) 0.008(9) -0.008(8)
O16 0.055(12) 0.044(10) 0.074(12) -0.009(9) 0.002(10) -0.002(9)
O17 0.053(11) 0.071(13) 0.056(10) -0.009(9) 0.029(9) -0.021(10)
O18 0.12(2) 0.081(15) 0.037(9) -0.012(9) 0.043(11) 0.014(13)
O19 0.071(14) 0.080(14) 0.066(11) -0.056(11) 0.004(10) 0.000(11)
O20 0.12(3) 0.008(10) 0.074(17) 0.000 -0.001(17) 0.000
O21 0.047(11) 0.088(15) 0.052(10) -0.019(10) -0.008(9) 0.018(10)
O22 0.09(2) 0.014(12) 0.12(3) 0.000 -0.01(2) 0.000
Cs2 0.0768(15) 0.1130(19) 0.0625(11) 0.0289(12) 0.0135(10) 0.0034(13)
I 0.0599(15) 0.0388(12) 0.0504(12) 0.000 0.0103(11) 0.000
Cs1 0.077(2) 0.0456(14) 0.121(2) 0.000 0.0418(18) 0.000
O23 0.058(16) 0.039(13) 0.12(2) -0.001(14) 0.055(17) -0.007(12)
Cs3 0.200(10) 0.153(7) 0.116(5) -0.075(5) 0.089(6) -0.108(7)
Cs4 0.100(7) 0.245(17) 0.116(8) -0.102(10) 0.020(6) 0.006(9)
Cs5 0.08(2) 0.17(4) 0.15(3) -0.03(3) 0.04(2) 0.00(2)

loop_
_atom_type_symbol
_atom_type_description
_atom_type_scat_dispersion_real
_atom_type_scat_dispersion_imag
_atom_type_scat_source
O O 0.0106 0.0060 'International Tables Vol C Tables 4.2.6.8 and 6.1.1.4'
V V 0.3005 0.5294 'International Tables Vol C Tables 4.2.6.8 and 6.1.1.4'
As As 0.0499 2.0058 'International Tables Vol C Tables 4.2.6.8 and 6.1.1.4'
I I -0.4742 1.8119 'International Tables Vol C Tables 4.2.6.8 and 6.1.1.4'
Cs Cs -0.3680 2.1192 'International Tables Vol C Tables 4.2.6.8 and 6.1.1.4'

loop_
_geom_angle_atom_site_label_1
_geom_angle_atom_site_label_2
_geom_angle_atom_site_label_3
_geom_angle
_geom_angle_site_symmetry_1
_geom_angle_site_symmetry_3
O2 As1 O3 98.9(8) . .
O2 As1 O1 98.6(8) . .
O3 As1 O1 98.3(7) . .
O2 As1 Cs5 61.4(7) . 6_556
O3 As1 Cs5 92.4(9) . 6_556
O1 As1 Cs5 158.6(8) . 6_556
O5 As2 O4 99.6(7) . .
O5 As2 O2 98.8(8) . .
O4 As2 O2 98.9(7) . .
O6 As3 O8 97.9(9) . .
O6 As3 O9 100.9(9) . .
O8 As3 O9 96.2(9) . .
O6 As3 Cs2 90.0(6) . 2_655
O8 As3 Cs2 92.4(7) . 2_655
O9 As3 Cs2 165.0(6) . 2_655
O9 As4 O14 99.4(9) . .
O9 As4 O15 101.6(9) . .
O14 As4 O15 99.1(9) . .
O13 V1 O10 103.9(9) . .
O13 V1 O4 107.8(9) . 2
O10 V1 O4 90.6(8) . 2
O13 V1 O11 104.1(9) . .
O10 V1 O11 84.7(7) . .
O4 V1 O11 148.0(6) 2 .
O13 V1 O1 108.6(9) . .
O10 V1 O1 147.2(7) . .
O4 V1 O1 75.8(6) 2 .
O11 V1 O1 91.3(6) . .
O13 V1 V7 107.7(9) . .
O10 V1 V7 42.9(6) . .
O4 V1 V7 126.8(5) 2 .
O11 V1 V7 41.8(4) . .
O1 V1 V7 126.3(5) . .
O13 V1 V8 116.1(9) . .
O10 V1 V8 120.8(6) . .
O4 V1 V8 37.9(4) 2 .
O11 V1 V8 121.9(4) . .
O1 V1 V8 38.1(4) . .
V7 V1 V8 136.19(19) . .
O13 V1 Cs3 41.5(8) . .
O10 V1 Cs3 62.5(5) . .
O4 V1 Cs3 108.3(5) 2 .
O11 V1 Cs3 97.5(5) . .
O1 V1 Cs3 150.0(5) . .
V7 V1 Cs3 76.02(18) . .
V8 V1 Cs3 140.35(17) . .
O13 V1 Cs4 59.7(8) . .
O10 V1 Cs4 44.2(6) . .
O4 V1 Cs4 102.7(5) 2 .
O11 V1 Cs4 95.8(5) . .
O1 V1 Cs4 167.5(5) . .
V7 V1 Cs4 64.7(3) . .
V8 V1 Cs4 140.1(2) . .
Cs3 V1 Cs4 18.4(2) . .
O13 V1 Cs1 62.7(8) . .
O10 V1 Cs1 92.4(6) . .
O4 V1 Cs1 170.5(5) 2 .
O11 V1 Cs1 41.4(4) . .
O1 V1 Cs1 106.0(5) . .
V7 V1 Cs1 59.93(13) . .
V8 V1 Cs1 143.87(12) . .
Cs3 V1 Cs1 65.39(17) . .
Cs4 V1 Cs1 73.43(16) . .
O16 V2 O7 107.1(8) . .
O16 V2 O11 105.9(8) . .
O7 V2 O11 147.0(7) . .
O16 V2 O3 106.9(9) . .
O7 V2 O3 80.8(7) . .
O11 V2 O3 91.1(7) . .
O16 V2 O8 105.7(10) . .
O7 V2 O8 91.3(7) . .
O11 V2 O8 78.4(7) . .
O3 V2 O8 147.4(8) . .
O16 V2 V5 112.1(7) . .
O7 V2 V5 39.7(5) . .
O11 V2 V5 125.2(5) . .
O3 V2 V5 41.2(5) . .
O8 V2 V5 124.4(6) . .
O16 V2 V7 110.2(7) . .
O7 V2 V7 124.7(5) . .
O11 V2 V7 38.3(4) . .
O3 V2 V7 123.3(5) . .
O8 V2 V7 40.0(5) . .
V5 V2 V7 137.76(19) . .
O16 V2 Cs1 52.1(7) . .
O7 V2 Cs1 158.1(5) . .
O11 V2 Cs1 54.1(5) . .
O3 V2 Cs1 109.9(5) . .
O8 V2 Cs1 88.8(6) . .
V5 V2 Cs1 146.75(16) . .
V7 V2 Cs1 66.22(12) . .
O16 V2 Cs2 60.1(7) . 2_655
O7 V2 Cs2 47.8(5) . 2_655
O11 V2 Cs2 162.8(5) . 2_655
O3 V2 Cs2 102.2(5) . 2_655
O8 V2 Cs2 95.4(5) . 2_655
V5 V2 Cs2 71.55(12) . 2_655
V7 V2 Cs2 133.26(15) . 2_655
Cs1 V2 Cs2 110.32(11) . 2_655
O18 V3 O12 110.0(10) . .
O18 V3 O10 105.3(10) . 2
O12 V3 O10 144.7(7) . 2
O18 V3 O5 105.0(10) . .
O12 V3 O5 80.3(8) . .
O10 V3 O5 89.9(8) 2 .
O18 V3 O14 105.2(10) . 2
O12 V3 O14 90.7(8) . 2
O10 V3 O14 80.9(7) 2 2
O5 V3 O14 149.8(7) . 2
O18 V3 V5 113.0(10) . .
O12 V3 V5 39.0(5) . .
O10 V3 V5 123.1(5) 2 .
O5 V3 V5 41.3(6) . .
O14 V3 V5 124.2(7) 2 .
O18 V3 V7 109.5(10) . 2
O12 V3 V7 124.0(5) . 2
O10 V3 V7 39.8(5) 2 2
O5 V3 V7 124.4(5) . 2
O14 V3 V7 41.1(5) 2 2
V5 V3 V7 137.45(17) . 2
O18 V3 Cs4 52.1(10) . 2
O12 V3 Cs4 162.0(5) . 2
O10 V3 Cs4 53.3(5) 2 2
O5 V3 Cs4 103.3(7) . 2
O14 V3 Cs4 94.1(7) 2 2
V5 V3 Cs4 141.6(3) . 2
V7 V3 Cs4 68.8(2) 2 2
O18 V3 Cs5 43.0(12) . 2
O12 V3 Cs5 146.3(9) . 2
O10 V3 Cs5 66.5(9) 2 2
O5 V3 Cs5 121.1(10) . 2
O14 V3 Cs5 81.4(10) 2 2
V5 V3 Cs5 152.4(7) . 2
V7 V3 Cs5 68.0(7) 2 2
Cs4 V3 Cs5 20.1(7) 2 2
O18 V3 Cs2 65.7(9) . 8_456
O12 V3 Cs2 44.2(4) . 8_456
O10 V3 Cs2 171.0(5) 2 8_456
O5 V3 Cs2 92.1(5) . 8_456
O14 V3 Cs2 101.4(5) 2 8_456
V5 V3 Cs2 62.72(12) . 8_456
V7 V3 Cs2 141.66(17) 2 8_456
Cs4 V3 Cs2 117.8(3) 2 8_456
Cs5 V3 Cs2 105.1(7) 2 8_456
O19 V4 O12 104.2(11) . .
O19 V4 O15 106.0(10) . 2
O12 V4 O15 91.3(8) . 2
O19 V4 O7 105.2(9) . .
O12 V4 O7 83.8(7) . .
O15 V4 O7 148.7(7) 2 .
O19 V4 O6 107.7(11) . .
O12 V4 O6 148.0(7) . .
O15 V4 O6 77.9(7) 2 .
O7 V4 O6 89.9(7) . .
O19 V4 V5 109.3(9) . .
O12 V4 V5 41.5(5) . .
O15 V4 V5 126.2(6) 2 .
O7 V4 V5 42.3(5) . .
O6 V4 V5 125.4(5) . .
O19 V4 V6 114.5(9) . .
O12 V4 V6 122.2(6) . .
O15 V4 V6 38.7(5) 2 .
O7 V4 V6 122.0(5) . .
O6 V4 V6 39.4(5) . .
V5 V4 V6 136.2(2) . .
O19 V4 Cs2 50.6(9) . 8_456
O12 V4 Cs2 53.8(5) . 8_456
O15 V4 Cs2 108.3(6) 2 8_456
O7 V4 Cs2 93.7(5) . 8_456
O6 V4 Cs2 158.2(5) . 8_456
V5 V4 Cs2 68.51(13) . 8_456
V6 V4 Cs2 144.21(16) . 8_456
O19 V4 Cs2 54.1(8) . 2_655
O12 V4 Cs2 103.1(6) . 2_655
O15 V4 Cs2 157.5(5) 2 2_655
O7 V4 Cs2 51.8(4) . 2_655
O6 V4 Cs2 97.3(5) . 2_655
V5 V4 Cs2 74.50(14) . 2_655
V6 V4 Cs2 134.14(17) . 2_655
Cs2 V4 Cs2 68.70(9) 8_456 2_655
O21 V5 O12 107.5(9) . .
O21 V5 O7 107.4(10) . .
O12 V5 O7 85.6(8) . .
O21 V5 O3 110.2(9) . .
O12 V5 O3 142.0(7) . .
O7 V5 O3 79.3(7) . .
O21 V5 O5 108.1(10) . .
O12 V5 O5 79.7(8) . .
O7 V5 O5 144.3(7) . .
O3 V5 O5 92.6(7) . .
O21 V5 V4 113.5(8) . .
O12 V5 V4 42.5(6) . .
O7 V5 V4 43.1(5) . .
O3 V5 V4 114.9(5) . .
O5 V5 V4 115.7(6) . .
O21 V5 V2 114.2(8) . .
O12 V5 V2 116.9(5) . .
O7 V5 V2 38.5(5) . .
O3 V5 V2 40.8(5) . .
O5 V5 V2 125.0(5) . .
V4 V5 V2 77.53(17) . .
O21 V5 V3 113.3(7) . .
O12 V5 V3 38.8(6) . .
O7 V5 V3 117.9(5) . .
O3 V5 V3 123.7(5) . .
O5 V5 V3 40.9(5) . .
V4 V5 V3 77.68(17) . .
V2 V5 V3 131.97(18) . .
O21 V5 Cs2 54.2(7) . 8_456
O12 V5 Cs2 53.9(5) . 8_456
O7 V5 Cs2 94.4(5) . 8_456
O3 V5 Cs2 161.0(5) . 8_456
O5 V5 Cs2 102.6(5) . 8_456
V4 V5 Cs2 68.82(13) . 8_456
V2 V5 Cs2 130.32(17) . 8_456
V3 V5 Cs2 75.18(12) . 8_456
O21 V5 Cs4 38.8(9) . 6_556
O12 V5 Cs4 135.2(5) . 6_556
O7 V5 Cs4 126.1(5) . 6_556
O3 V5 Cs4 80.3(5) . 6_556
O5 V5 Cs4 85.8(6) . 6_556
V4 V5 Cs4 151.6(3) . 6_556
V2 V5 Cs4 106.2(2) . 6_556
V3 V5 Cs4 115.0(2) . 6_556
Cs2 V5 Cs4 89.3(3) 8_456 6_556
O21 V5 Cs2 62.9(9) . 2_655
O12 V5 Cs2 95.4(6) . 2_655
O7 V5 Cs2 44.6(4) . 2_655
O3 V5 Cs2 97.7(5) . 2_655
O5 V5 Cs2 168.2(5) . 2_655
V4 V5 Cs2 64.79(14) . 2_655
V2 V5 Cs2 66.78(12) . 2_655
V3 V5 Cs2 133.29(16) . 2_655
Cs2 V5 Cs2 66.20(9) 8_456 2_655
Cs4 V5 Cs2 90.4(2) 6_556 2_655
O21 V5 Cs3 22.7(8) . 6_556
O12 V5 Cs3 127.8(5) . 6_556
O7 V5 Cs3 114.9(5) . 6_556
O3 V5 Cs3 90.1(5) . 6_556
O5 V5 Cs3 99.7(5) . 6_556
V4 V5 Cs3 134.2(2) . 6_556
V2 V5 Cs3 105.87(18) . 6_556
V3 V5 Cs3 120.88(19) . 6_556
Cs2 V5 Cs3 76.15(14) 8_456 6_556
Cs4 V5 Cs3 17.4(2) 6_556 6_556
Cs2 V5 Cs3 74.7(2) 2_655 6_556
O22 V6 O15 105.9(5) . 2
O22 V6 O15 105.9(5) . .
O15 V6 O15 148.3(10) 2 .
O22 V6 O6 106.1(5) . 2
O15 V6 O6 93.4(8) 2 2
O15 V6 O6 77.8(8) . 2
O22 V6 O6 106.1(5) . .
O15 V6 O6 77.8(8) 2 .
O15 V6 O6 93.4(8) . .
O6 V6 O6 147.8(10) 2 .
O22 V6 V4 113.31(13) . 2
O15 V6 V4 124.3(6) 2 2
O15 V6 V4 38.8(5) . 2
O6 V6 V4 39.2(5) 2 2
O6 V6 V4 123.7(5) . 2
O22 V6 V4 113.31(13) . .
O15 V6 V4 38.8(5) 2 .
O15 V6 V4 124.3(6) . .
O6 V6 V4 123.7(5) 2 .
O6 V6 V4 39.2(5) . .
V4 V6 V4 133.4(3) 2 .
O22 V6 Cs1 0.000(2) . 3_455
O15 V6 Cs1 105.9(5) 2 3_455
O15 V6 Cs1 105.9(5) . 3_455
O6 V6 Cs1 106.1(5) 2 3_455
O6 V6 Cs1 106.1(5) . 3_455
V4 V6 Cs1 113.31(13) 2 3_455
V4 V6 Cs1 113.31(13) . 3_455
O17 V7 O11 106.6(9) . .
O17 V7 O8 109.6(9) . .
O11 V7 O8 79.8(7) . .
O17 V7 O10 108.1(8) . .
O11 V7 O10 85.3(7) . .
O8 V7 O10 142.0(8) . .
O17 V7 O14 109.3(9) . .
O11 V7 O14 143.9(8) . .
O8 V7 O14 92.1(8) . .
O10 V7 O14 79.7(7) . .
O17 V7 V1 112.5(7) . .
O11 V7 V1 43.3(5) . .
O8 V7 V1 116.0(5) . .
O10 V7 V1 42.0(5) . .
O14 V7 V1 115.6(6) . .
O17 V7 V3 113.9(7) . 2
O11 V7 V3 117.8(5) . 2
O8 V7 V3 123.7(7) . 2
O10 V7 V3 38.8(5) . 2
O14 V7 V3 40.8(5) . 2
V1 V7 V3 77.67(17) . 2
O17 V7 V2 113.5(7) . .
O11 V7 V2 38.3(4) . .
O8 V7 V2 41.6(5) . .
O10 V7 V2 116.4(5) . .
O14 V7 V2 124.9(6) . .
V1 V7 V2 77.70(15) . .
V3 V7 V2 131.96(19) 2 .
O17 V7 Cs1 52.2(7) . .
O11 V7 Cs1 55.1(5) . .
O8 V7 Cs1 90.9(7) . .
O10 V7 Cs1 108.8(6) . .
O14 V7 Cs1 161.0(6) . .
V1 V7 Cs1 79.55(15) . .
V3 V7 Cs1 144.37(18) 2 .
V2 V7 Cs1 67.62(12) . .
O17 V7 Cs4 57.5(7) . .
O11 V7 Cs4 104.6(6) . .
O8 V7 Cs4 167.0(7) . .
O10 V7 Cs4 50.9(5) . .
O14 V7 Cs4 91.0(6) . .
V1 V7 Cs4 73.6(4) . .
V3 V7 Cs4 65.4(2) 2 .
V2 V7 Cs4 141.5(4) . .
Cs1 V7 Cs4 82.1(2) . .
O17 V7 Cs5 47.7(9) . .
O11 V7 Cs5 122.3(9) . .
O8 V7 Cs5 149.7(9) . .
O10 V7 Cs5 65.9(8) . .
O14 V7 Cs5 80.7(9) . .
V1 V7 Cs5 93.4(8) . .
V3 V7 Cs5 67.3(6) 2 .
V2 V7 Cs5 154.3(7) . .
Cs1 V7 Cs5 87.2(6) . .
Cs4 V7 Cs5 19.9(7) . .
O17 V7 Cs3 56.4(7) . .
O11 V7 Cs3 87.8(5) . .
O8 V7 Cs3 157.9(7) . .
O10 V7 Cs3 53.5(5) . .
O14 V7 Cs3 108.4(6) . .
V1 V7 Cs3 62.94(15) . .
V3 V7 Cs3 78.3(2) 2 .
V2 V7 Cs3 123.7(2) . .
Cs1 V7 Cs3 67.0(2) . .
Cs4 V7 Cs3 17.8(2) . .
Cs5 V7 Cs3 34.7(8) . .
O20 V8 O4 105.9(5) . .
O20 V8 O4 105.9(5) . 2
O4 V8 O4 148.2(9) . 2
O20 V8 O1 106.1(5) . .
O4 V8 O1 94.1(7) . .
O4 V8 O1 77.1(6) 2 .
O20 V8 O1 106.1(5) . 2
O4 V8 O1 77.1(6) . 2
O4 V8 O1 94.1(7) 2 2
O1 V8 O1 147.8(9) . 2
O20 V8 V1 113.53(12) . 2
O4 V8 V1 38.3(5) . 2
O4 V8 V1 124.5(5) 2 2
O1 V8 V1 123.8(5) . 2
O1 V8 V1 39.0(4) 2 2
O20 V8 V1 113.53(12) . .
O4 V8 V1 124.5(5) . .
O4 V8 V1 38.3(5) 2 .
O1 V8 V1 39.0(4) . .
O1 V8 V1 123.8(5) 2 .
V1 V8 V1 132.9(2) 2 .
As1 O1 V8 135.3(9) . .
As1 O1 V1 121.8(9) . .
V8 O1 V1 102.9(6) . .
As1 O2 As2 133.7(10) . .
As1 O2 Cs5 93.5(9) . 6_556
As2 O2 Cs5 119.3(9) . 6_556
As1 O3 V2 124.9(9) . .
As1 O3 V5 136.9(10) . .
V2 O3 V5 98.0(7) . .
As2 O4 V8 133.7(9) . .
As2 O4 V1 122.4(8) . 2
V8 O4 V1 103.8(7) . 2
As2 O5 V3 125.6(10) . .
As2 O5 V5 135.9(10) . .
V3 O5 V5 97.8(9) . .
As3 O6 V4 123.6(9) . .
As3 O6 V6 135.0(10) . .
V4 O6 V6 101.4(8) . .
V2 O7 V5 101.8(8) . .
V2 O7 V4 143.1(8) . .
V5 O7 V4 94.6(8) . .
V2 O7 Cs2 105.9(7) . 2_655
V5 O7 Cs2 110.0(6) . 2_655
V4 O7 Cs2 99.0(6) . 2_655
As3 O8 V7 139.1(11) . .
As3 O8 V2 122.4(10) . .
V7 O8 V2 98.4(7) . .
As4 O9 As3 131.1(10) . .
V3 O10 V1 146.2(10) 2 .
V3 O10 V7 101.3(8) 2 .
V1 O10 V7 95.1(8) . .
V3 O10 Cs4 96.6(6) 2 .
V1 O10 Cs4 109.7(8) . .
V7 O10 Cs4 99.3(7) . .
V3 O10 Cs3 117.9(6) 2 .
V1 O10 Cs3 87.8(6) . .
V7 O10 Cs3 99.4(7) . .
Cs4 O10 Cs3 22.1(3) . .
V3 O10 Cs5 84.5(9) 2 .
V1 O10 Cs5 126.7(11) . .
V7 O10 Cs5 84.6(9) . .
Cs4 O10 Cs5 21.3(8) . .
Cs3 O10 Cs5 40.5(8) . .
V2 O11 V7 103.4(7) . .
V2 O11 V1 143.0(9) . .
V7 O11 V1 94.9(7) . .
V2 O11 Cs1 96.4(6) . .
V7 O11 Cs1 94.9(6) . .
V1 O11 Cs1 114.1(6) . .
V3 O12 V5 102.2(8) . .
V3 O12 V4 143.8(10) . .
V5 O12 V4 96.0(8) . .
V3 O12 Cs2 111.3(6) . 8_456
V5 O12 Cs2 97.4(7) . 8_456
V4 O12 Cs2 96.9(7) . 8_456
V1 O13 Cs3 117.3(11) . .
V1 O13 Cs4 98.0(9) . .
Cs3 O13 Cs4 19.5(3) . .
As4 O14 V3 126.3(10) . 2
As4 O14 V7 135.1(10) . .
V3 O14 V7 98.0(8) 2 .
As4 O15 V6 134.1(10) . .
As4 O15 V4 123.3(10) . 2
V6 O15 V4 102.5(9) . 2
V2 O16 Cs1 103.9(8) . .
V2 O16 Cs2 97.1(8) . 2_655
Cs1 O16 Cs2 153.1(7) . 2_655
V7 O17 Cs5 109.0(11) . .
V7 O17 Cs1 102.7(8) . .
Cs5 O17 Cs1 120.2(11) . .
V7 O17 Cs4 97.5(8) . .
Cs5 O17 Cs4 24.1(9) . .
Cs1 O17 Cs4 104.5(7) . .
V7 O17 Cs3 101.0(8) . .
Cs5 O17 Cs3 42.2(10) . .
Cs1 O17 Cs3 83.3(5) . .
Cs4 O17 Cs3 21.3(3) . .
V3 O18 Cs5 115.6(14) . 2
V3 O18 Cs4 103.9(11) . 2
Cs5 O18 Cs4 25.8(10) 2 2
V4 O19 Cs2 107.0(12) . 8_456
V4 O19 Cs3 136.8(13) . 4
Cs2 O19 Cs3 108.2(5) 8_456 4
V4 O19 Cs2 103.3(9) . 2_655
Cs2 O19 Cs2 86.9(6) 8_456 2_655
Cs3 O19 Cs2 102.7(6) 4 2_655
V5 O21 Cs3 145.3(11) . 6_556
V5 O21 Cs4 122.2(11) . 6_556
Cs3 O21 Cs4 24.9(3) 6_556 6_556
V5 O21 Cs2 102.7(9) . 8_456
Cs3 O21 Cs2 110.6(6) 6_556 8_456
Cs4 O21 Cs2 127.1(7) 6_556 8_456
V6 O22 Cs1 180.000(1) . 3_455
O23 Cs2 O7 94.0(7) 8 2_655
O23 Cs2 O19 145.2(7) 8 8
O7 Cs2 O19 99.8(5) 2_655 8
O23 Cs2 O12 120.5(7) 8 8
O7 Cs2 O12 145.5(5) 2_655 8
O19 Cs2 O12 51.6(5) 8 8
O23 Cs2 O21 128.2(6) 8 8
O7 Cs2 O21 108.9(5) 2_655 8
O19 Cs2 O21 76.8(5) 8 8
O12 Cs2 O21 51.7(4) 8 8
O23 Cs2 O19 120.1(7) 8 2_655
O7 Cs2 O19 51.6(4) 2_655 2_655
O19 Cs2 O19 93.1(6) 8 2_655
O12 Cs2 O19 105.2(4) 8 2_655
O21 Cs2 O19 57.7(4) 8 2_655
O23 Cs2 O16 56.8(6) 8 2_655
O7 Cs2 O16 48.8(4) 2_655 2_655
O19 Cs2 O16 111.5(5) 8 2_655
O12 Cs2 O16 150.7(4) 8 2_655
O21 Cs2 O16 156.3(4) 8 2_655
O19 Cs2 O16 99.0(4) 2_655 2_655
O23 Cs2 V5 131.4(5) 8 8
O7 Cs2 V5 126.0(3) 2_655 8
O19 Cs2 V5 61.4(3) 8 8
O12 Cs2 V5 28.8(3) 8 8
O21 Cs2 V5 23.1(3) 8 8
O19 Cs2 V5 77.8(3) 2_655 8
O16 Cs2 V5 171.7(3) 2_655 8
O23 Cs2 V4 140.6(6) 8 8
O7 Cs2 V4 119.8(3) 2_655 8
O19 Cs2 V4 22.4(3) 8 8
O12 Cs2 V4 29.3(3) 8 8
O21 Cs2 V4 62.5(4) 8 8
O19 Cs2 V4 97.8(4) 2_655 8
O16 Cs2 V4 131.5(3) 2_655 8
V5 Cs2 V4 42.67(9) 8 8
O23 Cs2 V4 108.0(6) 8 2_655
O7 Cs2 V4 29.2(3) 2_655 2_655
O19 Cs2 V4 99.2(4) 8 2_655
O12 Cs2 V4 125.8(3) 8 2_655
O21 Cs2 V4 80.2(3) 8 2_655
O19 Cs2 V4 22.6(3) 2_655 2_655
O16 Cs2 V4 76.6(3) 2_655 2_655
V5 Cs2 V4 99.75(11) 8 2_655
V4 Cs2 V4 111.30(9) 8 2_655
O23 Cs2 V2 71.8(6) 8 2_655
O7 Cs2 V2 26.3(3) 2_655 2_655
O19 Cs2 V2 110.2(3) 8 2_655
O12 Cs2 V2 161.6(3) 8 2_655
O21 Cs2 V2 133.9(3) 8 2_655
O19 Cs2 V2 76.3(3) 2_655 2_655
O16 Cs2 V2 22.9(3) 2_655 2_655
V5 Cs2 V2 152.20(11) 8 2_655
V4 Cs2 V2 132.59(11) 8 2_655
V4 Cs2 V2 53.75(9) 2_655 2_655
O23 Cs2 V5 113.3(5) 8 2_655
O7 Cs2 V5 25.5(3) 2_655 2_655
O19 Cs2 V5 74.6(4) 8 2_655
O12 Cs2 V5 123.5(3) 8 2_655
O21 Cs2 V5 105.4(4) 8 2_655
O19 Cs2 V5 57.1(4) 2_655 2_655
O16 Cs2 V5 58.6(3) 2_655 2_655
V5 Cs2 V5 113.80(9) 8 2_655
V4 Cs2 V5 95.34(11) 8 2_655
V4 Cs2 V5 40.71(9) 2_655 2_655
V2 Cs2 V5 41.67(8) 2_655 2_655
O22 Cs1 O17 123.6(3) 3_545 2_655
O22 Cs1 O17 123.6(3) 3_545 .
O17 Cs1 O17 112.8(7) 2_655 .
O22 Cs1 O16 119.2(4) 3_545 .
O17 Cs1 O16 62.6(5) 2_655 .
O17 Cs1 O16 85.5(5) . .
O22 Cs1 O16 119.2(4) 3_545 2_655
O17 Cs1 O16 85.5(5) 2_655 2_655
O17 Cs1 O16 62.6(5) . 2_655
O16 Cs1 O16 121.7(7) . 2_655
O22 Cs1 O11 98.0(3) 3_545 2_655
O17 Cs1 O11 54.8(4) 2_655 2_655
O17 Cs1 O11 114.9(4) . 2_655
O16 Cs1 O11 117.3(4) . 2_655
O16 Cs1 O11 53.5(4) 2_655 2_655
O22 Cs1 O11 98.0(3) 3_545 .
O17 Cs1 O11 114.9(4) 2_655 .
O17 Cs1 O11 54.8(4) . .
O16 Cs1 O11 53.5(4) . .
O16 Cs1 O11 117.3(4) 2_655 .
O11 Cs1 O11 164.0(5) 2_655 .
O22 Cs1 V7 116.73(8) 3_545 2_655
O17 Cs1 V7 25.1(3) 2_655 2_655
O17 Cs1 V7 114.1(3) . 2_655
O16 Cs1 V7 87.3(4) . 2_655
O16 Cs1 V7 66.9(4) 2_655 2_655
O11 Cs1 V7 30.0(3) 2_655 2_655
O11 Cs1 V7 137.7(3) . 2_655
O22 Cs1 V7 116.73(8) 3_545 .
O17 Cs1 V7 114.1(3) 2_655 .
O17 Cs1 V7 25.1(3) . .
O16 Cs1 V7 66.9(4) . .
O16 Cs1 V7 87.3(4) 2_655 .
O11 Cs1 V7 137.7(3) 2_655 .
O11 Cs1 V7 30.0(3) . .
V7 Cs1 V7 126.54(15) 2_655 .
O22 Cs1 V2 113.37(7) 3_545 .
O17 Cs1 V2 85.7(3) 2_655 .
O17 Cs1 V2 68.7(3) . .
O16 Cs1 V2 24.0(4) . .
O16 Cs1 V2 121.8(4) 2_655 .
O11 Cs1 V2 139.4(3) 2_655 .
O11 Cs1 V2 29.6(3) . .
V7 Cs1 V2 109.62(10) 2_655 .
V7 Cs1 V2 46.16(9) . .
O22 Cs1 V2 113.37(7) 3_545 2_655
O17 Cs1 V2 68.7(3) 2_655 2_655
O17 Cs1 V2 85.7(3) . 2_655
O16 Cs1 V2 121.8(4) . 2_655
O16 Cs1 V2 24.0(4) 2_655 2_655
O11 Cs1 V2 29.6(3) 2_655 2_655
O11 Cs1 V2 139.4(3) . 2_655
V7 Cs1 V2 46.16(9) 2_655 2_655
V7 Cs1 V2 109.62(10) . 2_655
V2 Cs1 V2 133.25(14) . 2_655
O22 Cs1 V1 77.66(6) 3_545 .
O17 Cs1 V1 138.6(3) 2_655 .
O17 Cs1 V1 59.1(3) . .
O16 Cs1 V1 76.1(4) . .
O16 Cs1 V1 116.6(4) 2_655 .
O11 Cs1 V1 165.8(3) 2_655 .
O11 Cs1 V1 24.5(3) . .
V7 Cs1 V1 162.28(10) 2_655 .
V7 Cs1 V1 40.51(9) . .
V2 Cs1 V1 53.07(8) . .
V2 Cs1 V1 140.39(8) 2_655 .
Cs4 Cs3 Cs5 23.0(11) . .
Cs4 Cs3 O13 112.6(10) . .
Cs5 Cs3 O13 123.0(10) . .
Cs4 Cs3 O21 82.7(9) . 6
Cs5 Cs3 O21 99.6(12) . 6
O13 Cs3 O21 103.0(6) . 6
Cs4 Cs3 O19 144.6(10) . 4_545
Cs5 Cs3 O19 158.0(11) . 4_545
O13 Cs3 O19 75.4(6) . 4_545
O21 Cs3 O19 62.0(6) 6 4_545
Cs4 Cs3 O10 62.1(8) . .
Cs5 Cs3 O10 73.6(9) . .
O13 Cs3 O10 50.9(4) . .
O21 Cs3 O10 101.9(6) 6 .
O19 Cs3 O10 119.9(5) 4_545 .
Cs4 Cs3 O17 67.2(6) . .
Cs5 Cs3 O17 57.9(10) . .
O13 Cs3 O17 74.8(5) . .
O21 Cs3 O17 145.2(8) 6 .
O19 Cs3 O17 144.1(6) 4_545 .
O10 Cs3 O17 49.1(4) . .
Cs4 Cs3 V1 91.6(8) . .
Cs5 Cs3 V1 102.3(9) . .
O13 Cs3 V1 21.2(3) . .
O21 Cs3 V1 104.5(5) 6 .
O19 Cs3 V1 94.4(4) 4_545 .
O10 Cs3 V1 29.7(3) . .
O17 Cs3 V1 61.3(3) . .
Cs4 Cs3 V7 66.1(5) . .
Cs5 Cs3 V7 66.4(9) . .
O13 Cs3 V7 58.4(4) . .
O21 Cs3 V7 128.1(6) 6 .
O19 Cs3 V7 133.8(4) 4_545 .
O10 Cs3 V7 27.1(3) . .
O17 Cs3 V7 22.6(3) . .
V1 Cs3 V7 41.04(12) . .
Cs4 Cs3 V5 72.1(7) . 6
Cs5 Cs3 V5 87.8(11) . 6
O13 Cs3 V5 111.9(5) . 6
O21 Cs3 V5 12.0(4) 6 6
O19 Cs3 V5 73.0(4) 4_545 6
O10 Cs3 V5 100.9(4) . 6
O17 Cs3 V5 137.6(5) . 6
V1 Cs3 V5 109.7(3) . 6
V7 Cs3 V5 125.0(4) . 6
Cs4 Cs3 Cs1 110.6(6) . .
Cs5 Cs3 Cs1 97.5(11) . .
O13 Cs3 Cs1 59.1(5) . .
O21 Cs3 Cs1 160.4(4) 6 .
O19 Cs3 Cs1 103.0(5) 4_545 .
O10 Cs3 Cs1 73.8(3) . .
O17 Cs3 Cs1 43.5(3) . .
V1 Cs3 Cs1 62.19(12) . .
V7 Cs3 Cs1 52.01(10) . .
V5 Cs3 Cs1 171.07(19) 6 .
Cs4 Cs3 Cs2 109.0(10) . 3_445
Cs5 Cs3 Cs2 130.8(11) . 3_445
O13 Cs3 Cs2 69.3(4) . 3_445
O21 Cs3 Cs2 36.9(4) 6 3_445
O19 Cs3 Cs2 39.3(4) 4_545 3_445
O10 Cs3 Cs2 91.5(3) . 3_445
O17 Cs3 Cs2 138.8(3) . 3_445
V1 Cs3 Cs2 78.28(13) . 3_445
V7 Cs3 Cs2 116.45(19) . 3_445
V5 Cs3 Cs2 48.51(9) 6 3_445
Cs1 Cs3 Cs2 123.6(2) . 3_445
Cs3 Cs4 Cs5 135(2) . .
Cs3 Cs4 O10 95.8(10) . .
Cs5 Cs4 O10 103.4(16) . .
Cs3 Cs4 O21 72.4(10) . 6
Cs5 Cs4 O21 135(2) . 6
O10 Cs4 O21 108.5(7) . 6
Cs3 Cs4 O18 146.8(12) . 2
Cs5 Cs4 O18 72.6(17) . 2
O10 Cs4 O18 54.2(5) . 2
O21 Cs4 O18 101.7(7) 6 2
Cs3 Cs4 O17 91.6(7) . .
Cs5 Cs4 O17 68.7(19) . .
O10 Cs4 O17 54.6(5) . .
O21 Cs4 O17 156.2(9) 6 .
O18 Cs4 O17 82.0(6) 2 .
Cs3 Cs4 O13 47.9(8) . .
Cs5 Cs4 O13 138.7(19) . .
O10 Cs4 O13 48.3(5) . .
O21 Cs4 O13 86.2(7) 6 .
O18 Cs4 O13 99.9(5) 2 .
O17 Cs4 O13 70.1(5) . .
Cs3 Cs4 V3 124.8(10) . 2
Cs5 Cs4 V3 85.8(16) . 2
O10 Cs4 V3 30.1(4) . 2
O21 Cs4 V3 107.0(5) 6 2
O18 Cs4 V3 24.1(3) 2 2
O17 Cs4 V3 67.5(4) . 2
O13 Cs4 V3 76.9(3) . 2
Cs3 Cs4 V7 96.0(6) . .
Cs5 Cs4 V7 82.6(17) . .
O10 Cs4 V7 29.7(4) . .
O21 Cs4 V7 137.0(7) 6 .
O18 Cs4 V7 65.5(4) 2 .
O17 Cs4 V7 25.0(3) . .
O13 Cs4 V7 58.5(3) . .
V3 Cs4 V7 45.85(14) 2 .
Cs3 Cs4 V1 70.0(8) . .
Cs5 Cs4 V1 124.1(17) . .
O10 Cs4 V1 26.0(4) . .
O21 Cs4 V1 96.9(6) 6 .
O18 Cs4 V1 78.6(4) 2 .
O17 Cs4 V1 60.5(3) . .
O13 Cs4 V1 22.3(2) . .
V3 Cs4 V1 55.06(17) 2 .
V7 Cs4 V1 41.68(14) . .
Cs3 Cs4 V5 90.5(8) . 6
Cs5 Cs4 V5 117(2) . 6
O10 Cs4 V5 113.2(5) . 6
O21 Cs4 V5 19.0(4) 6 6
O18 Cs4 V5 89.7(5) 2 6
O17 Cs4 V5 167.8(5) . 6
O13 Cs4 V5 102.8(6) . 6
V3 Cs4 V5 101.6(3) 2 6
V7 Cs4 V5 142.8(4) . 6
V1 Cs4 V5 109.1(4) . 6
Cs3 Cs4 Cs1 55.4(5) . .
Cs5 Cs4 Cs1 95(2) . .
O10 Cs4 Cs1 67.6(4) . .
O21 Cs4 Cs1 125.9(7) 6 .
O18 Cs4 Cs1 113.8(4) 2 .
O17 Cs4 Cs1 36.2(4) . .
O13 Cs4 Cs1 49.7(4) . .
V3 Cs4 Cs1 93.08(17) 2 .
V7 Cs4 Cs1 48.27(13) . .
V1 Cs4 Cs1 55.13(16) . .
V5 Cs4 Cs1 144.9(5) 6 .
Cs4 Cs5 Cs3 22.1(12) . .
Cs4 Cs5 O18 81.6(18) . 2
Cs3 Cs5 O18 102.1(16) . 2
Cs4 Cs5 O17 87(2) . .
Cs3 Cs5 O17 79.9(13) . .
O18 Cs5 O17 87.7(10) 2 .
Cs4 Cs5 O2 89(2) . 6
Cs3 Cs5 O2 107.0(17) . 6
O18 Cs5 O2 57.3(8) 2 6
O17 Cs5 O2 144.9(12) . 6
Cs4 Cs5 O10 55.3(14) . .
Cs3 Cs5 O10 65.9(11) . .
O18 Cs5 O10 49.0(7) 2 .
O17 Cs5 O10 51.0(7) . .
O2 Cs5 O10 99.4(10) 6 .
Cs4 Cs5 V3 74.2(15) . 2
Cs3 Cs5 V3 90.7(12) . 2
O18 Cs5 V3 21.4(4) 2 2
O17 Cs5 V3 67.6(7) . 2
O2 Cs5 V3 77.8(8) 6 2
O10 Cs5 V3 29.0(4) . 2
Cs4 Cs5 V7 77.5(17) . .
Cs3 Cs5 V7 78.9(11) . .
O18 Cs5 V7 65.5(7) 2 .
O17 Cs5 V7 23.4(4) . .
O2 Cs5 V7 122.4(9) 6 .
O10 Cs5 V7 29.5(4) . .
V3 Cs5 V7 44.6(4) 2 .
Cs4 Cs5 As1 93(2) . 6
Cs3 Cs5 As1 103.8(15) . 6
O18 Cs5 As1 82.4(10) 2 6
O17 Cs5 As1 169.9(12) . 6
O2 Cs5 As1 25.1(4) 6 6
O10 Cs5 As1 121.6(11) . 6
V3 Cs5 As1 102.8(9) 2 6
V7 Cs5 As1 147.4(10) . 6
Cs4 Cs5 Cs2 143(2) . .
Cs3 Cs5 Cs2 121.4(12) . .
O18 Cs5 Cs2 126.9(15) 2 .
O17 Cs5 Cs2 73.2(9) . .
O2 Cs5 Cs2 124.8(13) 6 .
O10 Cs5 Cs2 122.6(11) . .
V3 Cs5 Cs2 122.9(11) 2 .
V7 Cs5 Cs2 93.1(9) . .
As1 Cs5 Cs2 111.6(10) 6 .
Cs4 Cs5 Cs1 70.2(19) . .
Cs3 Cs5 Cs1 55.5(9) . .
O18 Cs5 Cs1 108.6(10) 2 .
O17 Cs5 Cs1 29.9(6) . .
O2 Cs5 Cs1 157.1(13) 6 .
O10 Cs5 Cs1 61.3(7) . .
V3 Cs5 Cs1 87.2(7) 2 .
V7 Cs5 Cs1 45.3(5) . .
As1 Cs5 Cs1 157.7(13) 6 .
Cs2 Cs5 Cs1 77.8(6) . .
Cs4 Cs5 Cs3 104.1(18) . 5_655
Cs3 Cs5 Cs3 88.0(9) . 5_655
O18 Cs5 Cs3 157.5(13) 2 5_655
O17 Cs5 Cs3 114.1(10) . 5_655
O2 Cs5 Cs3 100.7(8) 6 5_655
O10 Cs5 Cs3 150.8(14) . 5_655
V3 Cs5 Cs3 177.6(13) 2 5_655
V7 Cs5 Cs3 136.8(10) . 5_655
As1 Cs5 Cs3 75.6(6) 6 5_655
Cs2 Cs5 Cs3 59.5(4) . 5_655
Cs1 Cs5 Cs3 93.7(6) . 5_655

loop_
_geom_bond_atom_site_label_1
_geom_bond_atom_site_label_2
_geom_bond_distance
_geom_bond_site_symmetry_2
As1 O2 1.741(17) .
As1 O3 1.775(16) .
As1 O1 1.779(14) .
As1 Cs5 4.09(4) 6_556
As2 O5 1.787(19) .
As2 O4 1.797(15) .
As2 O2 1.803(19) .
As3 O6 1.760(17) .
As3 O8 1.783(16) .
As3 O9 1.800(17) .
As3 Cs2 4.349(4) 2_655
As4 O9 1.771(18) .
As4 O14 1.776(18) .
As4 O15 1.786(19) .
V1 O13 1.585(14) .
V1 O10 1.929(17) .
V1 O4 1.974(17) 2
V1 O11 1.974(16) .
V1 O1 1.997(16) .
V1 V7 2.868(6) .
V1 V8 3.094(5) .
V1 Cs3 3.891(8) .
V1 Cs4 4.138(16) .
V1 Cs1 4.342(5) .
V2 O16 1.62(2) .
V2 O7 1.902(17) .
V2 O11 1.918(14) .
V2 O3 1.976(18) .
V2 O8 2.020(18) .
V2 V5 2.992(6) .
V2 V7 3.012(6) .
V2 Cs1 3.861(4) .
V2 Cs2 4.136(4) 2_655
V3 O18 1.597(16) .
V3 O12 1.92(2) .
V3 O10 1.920(19) 2
V3 O5 1.977(18) .
V3 O14 1.982(18) 2
V3 V5 2.992(7) .
V3 V7 3.001(7) 2
V3 Cs4 3.801(12) 2
V3 Cs5 3.94(3) 2
V3 Cs2 4.314(5) 8_456
V4 O19 1.582(17) .
V4 O12 1.962(19) .
V4 O15 1.972(19) 2
V4 O7 1.981(18) .
V4 O6 1.982(19) .
V4 V5 2.889(6) .
V4 V6 3.074(5) .
V4 Cs2 3.975(5) 8_456
V4 Cs2 4.008(5) 2_655
V5 O21 1.595(18) .
V5 O12 1.926(17) .
V5 O7 1.952(17) .
V5 O3 1.989(17) .
V5 O5 1.99(2) .
V5 Cs2 3.967(4) 8_456
V5 Cs4 4.144(12) 6_556
V5 Cs2 4.269(5) 2_655
V5 Cs3 4.356(10) 6_556
V6 O22 1.48(2) .
V6 O15 1.968(18) 2
V6 O15 1.968(18) .
V6 O6 1.990(16) 2
V6 O6 1.990(16) .
V6 V4 3.074(5) 2
V6 Cs1 4.431(7) 3_455
V7 O17 1.660(17) .
V7 O11 1.919(15) .
V7 O8 1.959(19) .
V7 O10 1.960(18) .
V7 O14 1.992(19) .
V7 V3 3.001(7) 2
V7 Cs1 3.821(5) .
V7 Cs4 3.899(9) .
V7 Cs5 3.96(4) .
V7 Cs3 4.239(10) .
V8 O20 1.60(2) .
V8 O4 1.957(15) .
V8 O4 1.957(15) 2
V8 O1 1.960(15) .
V8 O1 1.960(15) 2
V8 V1 3.094(5) 2
O2 Cs5 3.60(5) 6_556
O4 V1 1.974(17) 2
O7 Cs2 3.188(15) 2_655
O10 V3 1.920(19) 2
O10 Cs4 3.067(18) .
O10 Cs3 3.45(2) .
O10 Cs5 3.63(4) .
O11 Cs1 3.146(15) .
O12 Cs2 3.230(16) 8_456
O13 Cs3 2.90(2) .
O13 Cs4 3.61(3) .
O14 V3 1.982(18) 2
O15 V4 1.972(19) 2
O16 Cs1 3.139(19) .
O16 Cs2 3.611(18) 2_655
O17 Cs5 3.10(5) .
O17 Cs1 3.10(2) .
O17 Cs4 3.32(2) .
O17 Cs3 3.60(2) .
O18 Cs5 2.98(4) 2
O18 Cs4 3.09(3) 2
O19 Cs2 3.21(2) 8_456
O19 Cs3 3.24(2) 4
O19 Cs2 3.34(2) 2_655
O21 Cs3 2.95(2) 6_556
O21 Cs4 3.07(3) 6_556
O21 Cs2 3.299(19) 8_456
O22 Cs1 2.95(2) 3_455
Cs2 O23 3.08(2) 8
Cs2 O7 3.188(15) 2_655
Cs2 O19 3.21(2) 8
Cs2 O12 3.230(16) 8
Cs2 O21 3.299(19) 8
Cs2 O19 3.34(2) 2_655
Cs2 O16 3.611(18) 2_655
Cs2 V5 3.967(4) 8
Cs2 V4 3.975(5) 8
Cs2 V4 4.008(6) 2_655
Cs2 V2 4.136(4) 2_655
Cs2 V5 4.269(5) 2_655
Cs1 O22 2.95(2) 3_545
Cs1 O17 3.10(2) 2_655
Cs1 O16 3.139(19) 2_655
Cs1 O11 3.146(15) 2_655
Cs1 V7 3.821(5) 2_655
Cs1 V2 3.861(4) 2_655
O23 Cs2 3.08(2) 8_456
Cs3 Cs4 1.305(17) .
Cs3 Cs5 2.46(5) .
Cs3 O21 2.95(2) 6
Cs3 O19 3.24(2) 4_545
Cs3 V5 4.356(10) 6
Cs3 Cs2 5.141(7) 3_445
Cs4 Cs5 1.36(5) .
Cs4 O21 3.07(3) 6
Cs4 O18 3.09(3) 2
Cs4 V3 3.801(12) 2
Cs4 V5 4.144(12) 6
Cs5 O18 2.98(4) 2
Cs5 O2 3.60(5) 6
Cs5 V3 3.94(3) 2
Cs5 As1 4.09(4) 6
Cs5 Cs3 5.45(3) 5_655
